data_2225709
loop_
_publ_author_name
'Haque, Rosenani A.'
'Washeel, Abbas'
'Nasri, S. Fatimah'
'Yeap, Chin Sing'
'Fun, Hoong-Kun'

_publ_section_title
;
 3,3'-Di-<i>n</i>-butyl-1,1'-(<i>p</i>-phenylenedimethylene)diimidazolium
 bis(hexafluorophosphate)
;
_journal_coeditor_code SJ2739
_journal_issue 4
_journal_name_full 'Acta Crystallographica Section E'
_journal_page_first o824
_journal_page_last o825
_journal_paper_doi 10.1107/S1600536810008536
_journal_volume 66
_journal_year 2010
_chemical_formula_iupac 'C22 H32 N4 2+, 2P F6 -'
_chemical_formula_moiety 'C22 H32 N4 2+, 2(F6 P -)'
_chemical_formula_sum 'C22 H32 F12 N4 P2'
_chemical_formula_weight 642.46
_chemical_name_systematic
;
3,3'-Di-<i>n</i>-butyl-1,1'-(<i>p</i>-phenylenedimethylene)diimidazolium
bis(hexafluorophosphate)
;
_space_group_IT_number 14
_symmetry_cell_setting monoclinic
_symmetry_space_group_name_Hall '-P 2ybc'
_symmetry_space_group_name_H-M 'P 1 21/c 1'
_atom_sites_solution_hydrogens geom
_atom_sites_solution_primary direct
_atom_sites_solution_secondary difmap
_audit_creation_method SHELXL-97
_cell_angle_alpha 90.00
_cell_angle_beta 113.2330(10)
_cell_angle_gamma 90.00
_cell_formula_units_Z 2
_cell_length_a 8.9802(5)
_cell_length_b 17.8421(10)
_cell_length_c 9.3637(5)
_cell_measurement_reflns_used 8699
_cell_measurement_temperature 100.00(10)
_cell_measurement_theta_max 35.05
_cell_measurement_theta_min 3.29
_cell_volume 1378.64(13)
_computing_cell_refinement 'SAINT (Bruker, 2009)'
_computing_data_collection 'APEX2 (Bruker, 2009)'
_computing_data_reduction 'SAINT (Bruker, 2009)'
_computing_molecular_graphics 'SHELXTL (Sheldrick, 2008)'
_computing_publication_material
;
SHELXTL (Sheldrick, 2008) and PLATON (Spek, 2009)
;
_computing_structure_refinement 'SHELXTL (Sheldrick, 2008)'
_computing_structure_solution 'SHELXTL (Sheldrick, 2008)'
_diffrn_ambient_temperature 100
_diffrn_measured_fraction_theta_full 0.988
_diffrn_measured_fraction_theta_max 0.988
_diffrn_measurement_device_type 'Bruker APEX Duo CCD area detector'
_diffrn_measurement_method '\f and \w scans'
_diffrn_radiation_monochromator graphite
_diffrn_radiation_source 'fine-focus sealed tube'
_diffrn_radiation_type MoK\a
_diffrn_radiation_wavelength 0.71073
_diffrn_reflns_av_R_equivalents 0.0274
_diffrn_reflns_av_sigmaI/netI 0.0255
_diffrn_reflns_limit_h_max 14
_diffrn_reflns_limit_h_min -12
_diffrn_reflns_limit_k_max 28
_diffrn_reflns_limit_k_min -25
_diffrn_reflns_limit_l_max 14
_diffrn_reflns_limit_l_min -14
_diffrn_reflns_number 21938
_diffrn_reflns_theta_full 34.00
_diffrn_reflns_theta_max 34.00
_diffrn_reflns_theta_min 3.29
_diffrn_standards_number 0
_exptl_absorpt_coefficient_mu 0.260
_exptl_absorpt_correction_T_max 0.9499
_exptl_absorpt_correction_T_min 0.9098
_exptl_absorpt_correction_type multi-scan
_exptl_absorpt_process_details '(<i>SADABS</i>; Bruker, 2009)'
_exptl_crystal_colour colourless
_exptl_crystal_density_diffrn 1.548
_exptl_crystal_density_method 'not measured'
_exptl_crystal_description block
_exptl_crystal_F_000 660
_exptl_crystal_size_max 0.37
_exptl_crystal_size_mid 0.25
_exptl_crystal_size_min 0.20
_refine_diff_density_max 0.519
_refine_diff_density_min -0.347
_refine_ls_extinction_method none
_refine_ls_goodness_of_fit_ref 1.104
_refine_ls_hydrogen_treatment mixed
_refine_ls_matrix_type full
_refine_ls_number_parameters 190
_refine_ls_number_reflns 5550
_refine_ls_number_restraints 0
_refine_ls_restrained_S_all 1.104
_refine_ls_R_factor_all 0.0444
_refine_ls_R_factor_gt 0.0363
_refine_ls_shift/su_max 0.000
_refine_ls_shift/su_mean 0.000
_refine_ls_structure_factor_coef Fsqd
_refine_ls_weighting_details 'calc w=1/[\s^2^(Fo^2^)+(0.0669P)^2^+0.3404P] where P=(Fo^2^+2Fc^2^)/3'
_refine_ls_weighting_scheme calc
_refine_ls_wR_factor_gt 0.1061
_refine_ls_wR_factor_ref 0.1206
_reflns_number_gt 4750
_reflns_number_total 5550
_reflns_threshold_expression I>2\s(I)
_cod_data_source_file sj2739.cif
_cod_data_source_block I
_cod_depositor_comments
;
The following automatic conversions were performed:
'_symmetry_cell_setting' value 'Monoclinic' changed to 'monoclinic'
according to '/home/saulius/struct/CIF-dictionaries/cif_core.dic'
dictionary named 'cif_core.dic' version 2.4.1 from 2010-06-29.

Automatic conversion script
Id: cif_fix_enum 1527 2010-12-29 10:47:43Z saulius 
;
_cod_original_sg_symbol_H-M 'P 21/c'
_cod_database_code 2225709
_cod_database_fobs_code 2225709

loop_
_symmetry_equiv_pos_as_xyz
'x, y, z'
'-x, y+1/2, -z+1/2'
'-x, -y, -z'
'x, -y-1/2, z-1/2'

loop_
_atom_site_type_symbol
_atom_site_label
_atom_site_fract_x
_atom_site_fract_y
_atom_site_fract_z
_atom_site_U_iso_or_equiv
_atom_site_adp_type
_atom_site_calc_flag
_atom_site_refinement_flags
_atom_site_occupancy
_atom_site_disorder_assembly
_atom_site_disorder_group
P P1 0.24993(3) 0.644667(14) 0.41525(3) 0.01504(7) Uani d . 1 . .
F F1 0.17538(13) 0.58756(4) 0.27368(9) 0.0377(2) Uani d . 1 . .
F F2 0.32152(11) 0.70282(5) 0.55641(8) 0.03461(19) Uani d . 1 . .
F F3 0.40070(10) 0.59059(5) 0.49878(11) 0.0363(2) Uani d . 1 . .
F F4 0.15300(10) 0.60287(5) 0.50374(10) 0.03387(18) Uani d . 1 . .
F F5 0.34534(10) 0.68616(5) 0.32536(10) 0.03212(18) Uani d . 1 . .
F F6 0.09980(9) 0.70032(5) 0.33174(9) 0.02912(16) Uani d . 1 . .
N N1 -0.09308(9) -0.12292(5) 0.43634(9) 0.01428(14) Uani d . 1 . .
N N2 0.12122(9) -0.11365(5) 0.38494(10) 0.01434(14) Uani d . 1 . .
C C1 0.42820(12) -0.01546(6) 0.34135(11) 0.01608(16) Uani d . 1 . .
C C2 0.39498(11) -0.06136(5) 0.44620(11) 0.01435(15) Uani d . 1 . .
C C3 0.46724(12) -0.04565(6) 0.60501(11) 0.01585(16) Uani d . 1 . .
C C4 0.28430(11) -0.12854(6) 0.38858(12) 0.01716(17) Uani d . 1 . .
H H4A 0.2753 -0.1415 0.2849 0.021 Uiso calc R 1 . .
H H4B 0.3314 -0.1710 0.4560 0.021 Uiso calc R 1 . .
C C5 0.05423(11) -0.15095(5) 0.46797(11) 0.01380(15) Uani d . 1 . .
H H5A 0.1022 -0.1900 0.5365 0.017 Uiso calc R 1 . .
C C6 0.01313(13) -0.05969(6) 0.29775(13) 0.01997(18) Uani d . 1 . .
H H6A 0.0295 -0.0256 0.2301 0.024 Uiso calc R 1 . .
C C7 -0.12157(12) -0.06587(6) 0.32955(13) 0.01986(18) Uani d . 1 . .
H H7A -0.2152 -0.0371 0.2873 0.024 Uiso calc R 1 . .
C C8 -0.20778(12) -0.14960(6) 0.50215(12) 0.01732(17) Uani d . 1 . .
H H8A -0.2538 -0.1069 0.5344 0.021 Uiso calc R 1 . .
H H8B -0.1501 -0.1799 0.5934 0.021 Uiso calc R 1 . .
C C9 -0.34402(11) -0.19587(6) 0.38501(12) 0.01788(17) Uani d . 1 . .
H H9A -0.4209 -0.2086 0.4304 0.021 Uiso calc R 1 . .
H H9B -0.4004 -0.1652 0.2940 0.021 Uiso calc R 1 . .
C C10 -0.28848(13) -0.26785(6) 0.33359(13) 0.02143(19) Uani d . 1 . .
H H10A -0.3792 -0.2892 0.2475 0.026 Uiso calc R 1 . .
H H10B -0.2049 -0.2557 0.2961 0.026 Uiso calc R 1 . .
C C11 -0.22253(16) -0.32643(7) 0.46144(18) 0.0314(3) Uani d . 1 . .
H H11B -0.1973 -0.3714 0.4194 0.047 Uiso calc R 1 . .
H H11C -0.3025 -0.3372 0.5028 0.047 Uiso calc R 1 . .
H H11D -0.1262 -0.3076 0.5428 0.047 Uiso calc R 1 . .
H H1A 0.372(2) -0.0256(10) 0.227(2) 0.026(4) Uiso d . 1 . .
H H3A 0.447(2) -0.0786(10) 0.671(2) 0.025(4) Uiso d . 1 . .

loop_
_atom_site_aniso_label
_atom_site_aniso_U_11
_atom_site_aniso_U_22
_atom_site_aniso_U_33
_atom_site_aniso_U_12
_atom_site_aniso_U_13
_atom_site_aniso_U_23
P1 0.01633(12) 0.01343(12) 0.01512(11) 0.00062(7) 0.00596(9) 0.00052(7)
F1 0.0666(6) 0.0170(3) 0.0251(4) -0.0065(3) 0.0134(4) -0.0070(3)
F2 0.0451(5) 0.0276(4) 0.0184(3) -0.0044(3) -0.0011(3) -0.0044(3)
F3 0.0324(4) 0.0346(4) 0.0439(5) 0.0182(3) 0.0173(3) 0.0191(4)
F4 0.0300(4) 0.0430(5) 0.0339(4) -0.0048(3) 0.0182(3) 0.0085(3)
F5 0.0322(4) 0.0337(4) 0.0369(4) -0.0006(3) 0.0204(3) 0.0123(3)
F6 0.0231(3) 0.0298(4) 0.0278(3) 0.0112(3) 0.0029(3) 0.0008(3)
N1 0.0115(3) 0.0145(3) 0.0169(3) 0.0003(2) 0.0056(3) 0.0004(3)
N2 0.0127(3) 0.0128(3) 0.0185(3) -0.0015(2) 0.0071(3) -0.0015(3)
C1 0.0163(4) 0.0168(4) 0.0167(4) -0.0029(3) 0.0081(3) -0.0029(3)
C2 0.0125(3) 0.0133(4) 0.0192(4) -0.0020(3) 0.0083(3) -0.0030(3)
C3 0.0168(4) 0.0158(4) 0.0178(4) -0.0029(3) 0.0099(3) -0.0010(3)
C4 0.0147(4) 0.0144(4) 0.0258(4) -0.0035(3) 0.0116(3) -0.0058(3)
C5 0.0118(3) 0.0133(4) 0.0164(4) -0.0002(3) 0.0056(3) -0.0003(3)
C6 0.0180(4) 0.0168(4) 0.0248(4) -0.0006(3) 0.0082(3) 0.0057(3)
C7 0.0156(4) 0.0163(4) 0.0265(5) 0.0023(3) 0.0070(3) 0.0057(3)
C8 0.0142(4) 0.0214(4) 0.0186(4) -0.0014(3) 0.0089(3) -0.0021(3)
C9 0.0124(4) 0.0197(4) 0.0218(4) -0.0007(3) 0.0071(3) -0.0008(3)
C10 0.0196(4) 0.0212(5) 0.0263(5) -0.0028(3) 0.0121(4) -0.0044(4)
C11 0.0290(6) 0.0223(5) 0.0447(7) 0.0055(4) 0.0166(5) 0.0043(5)

loop_
_atom_type_symbol
_atom_type_description
_atom_type_scat_dispersion_real
_atom_type_scat_dispersion_imag
_atom_type_scat_source
C C 0.0033 0.0016 'International Tables Vol C Tables 4.2.6.8 and 6.1.1.4'
H H 0.0000 0.0000 'International Tables Vol C Tables 4.2.6.8 and 6.1.1.4'
N N 0.0061 0.0033 'International Tables Vol C Tables 4.2.6.8 and 6.1.1.4'
F F 0.0171 0.0103 'International Tables Vol C Tables 4.2.6.8 and 6.1.1.4'
P P 0.1023 0.0942 'International Tables Vol C Tables 4.2.6.8 and 6.1.1.4'

loop_
_geom_angle_atom_site_label_1
_geom_angle_atom_site_label_2
_geom_angle_atom_site_label_3
_geom_angle_site_symmetry_1
_geom_angle_site_symmetry_3
_geom_angle
_geom_angle_publ_flag
F3 P1 F1 . . 91.03(5) ?
F3 P1 F5 . . 90.61(5) ?
F1 P1 F5 . . 89.70(5) ?
F3 P1 F2 . . 90.02(5) ?
F1 P1 F2 . . 178.91(5) ?
F5 P1 F2 . . 90.60(5) ?
F3 P1 F4 . . 89.66(5) ?
F1 P1 F4 . . 89.82(5) ?
F5 P1 F4 . . 179.45(5) ?
F2 P1 F4 . . 89.87(5) ?
F3 P1 F6 . . 179.09(5) ?
F1 P1 F6 . . 89.64(5) ?
F5 P1 F6 . . 88.78(4) ?
F2 P1 F6 . . 89.31(4) ?
F4 P1 F6 . . 90.95(5) ?
C5 N1 C7 . . 108.79(8) ?
C5 N1 C8 . . 125.60(8) ?
C7 N1 C8 . . 125.60(8) ?
C5 N2 C6 . . 108.59(8) ?
C5 N2 C4 . . 124.66(8) ?
C6 N2 C4 . . 126.75(8) ?
C3 C1 C2 3_656 . 120.28(9) ?
C3 C1 H1A 3_656 . 120.5(10) ?
C2 C1 H1A . . 119.2(10) ?
C3 C2 C1 . . 119.47(8) ?
C3 C2 C4 . . 120.16(9) ?
C1 C2 C4 . . 120.36(8) ?
C2 C3 C1 . 3_656 120.25(9) ?
C2 C3 H3A . . 117.1(11) ?
C1 C3 H3A 3_656 . 122.5(11) ?
N2 C4 C2 . . 111.82(8) ?
N2 C4 H4A . . 109.3 ?
C2 C4 H4A . . 109.3 ?
N2 C4 H4B . . 109.3 ?
C2 C4 H4B . . 109.3 ?
H4A C4 H4B . . 107.9 ?
N2 C5 N1 . . 108.63(8) ?
N2 C5 H5A . . 125.7 ?
N1 C5 H5A . . 125.7 ?
C7 C6 N2 . . 107.00(9) ?
C7 C6 H6A . . 126.5 ?
N2 C6 H6A . . 126.5 ?
C6 C7 N1 . . 106.99(9) ?
C6 C7 H7A . . 126.5 ?
N1 C7 H7A . . 126.5 ?
N1 C8 C9 . . 111.68(8) ?
N1 C8 H8A . . 109.3 ?
C9 C8 H8A . . 109.3 ?
N1 C8 H8B . . 109.3 ?
C9 C8 H8B . . 109.3 ?
H8A C8 H8B . . 107.9 ?
C10 C9 C8 . . 114.48(8) ?
C10 C9 H9A . . 108.6 ?
C8 C9 H9A . . 108.6 ?
C10 C9 H9B . . 108.6 ?
C8 C9 H9B . . 108.6 ?
H9A C9 H9B . . 107.6 ?
C11 C10 C9 . . 113.87(9) ?
C11 C10 H10A . . 108.8 ?
C9 C10 H10A . . 108.8 ?
C11 C10 H10B . . 108.8 ?
C9 C10 H10B . . 108.8 ?
H10A C10 H10B . . 107.7 ?
C10 C11 H11B . . 109.5 ?
C10 C11 H11C . . 109.5 ?
H11B C11 H11C . . 109.5 ?
C10 C11 H11D . . 109.5 ?
H11B C11 H11D . . 109.5 ?
H11C C11 H11D . . 109.5 ?

loop_
_geom_bond_atom_site_label_1
_geom_bond_atom_site_label_2
_geom_bond_site_symmetry_2
_geom_bond_distance
_geom_bond_publ_flag
P1 F3 . 1.5939(8) ?
P1 F1 . 1.5948(8) ?
P1 F5 . 1.5999(8) ?
P1 F2 . 1.6020(8) ?
P1 F4 . 1.6029(8) ?
P1 F6 . 1.6073(7) ?
N1 C5 . 1.3337(12) ?
N1 C7 . 1.3782(13) ?
N1 C8 . 1.4725(12) ?
N2 C5 . 1.3335(12) ?
N2 C6 . 1.3822(13) ?
N2 C4 . 1.4755(12) ?
C1 C3 3_656 1.3966(13) ?
C1 C2 . 1.3981(13) ?
C1 H1A . 1.005(17) ?
C2 C3 . 1.3964(13) ?
C2 C4 . 1.5141(13) ?
C3 C1 3_656 1.3966(13) ?
C3 H3A . 0.925(17) ?
C4 H4A . 0.9700 ?
C4 H4B . 0.9700 ?
C5 H5A . 0.9300 ?
C6 C7 . 1.3595(15) ?
C6 H6A . 0.9300 ?
C7 H7A . 0.9300 ?
C8 C9 . 1.5241(14) ?
C8 H8A . 0.9700 ?
C8 H8B . 0.9700 ?
C9 C10 . 1.5229(15) ?
C9 H9A . 0.9700 ?
C9 H9B . 0.9700 ?
C10 C11 . 1.5222(17) ?
C10 H10A . 0.9700 ?
C10 H10B . 0.9700 ?
C11 H11B . 0.9600 ?
C11 H11C . 0.9600 ?
C11 H11D . 0.9600 ?

loop_
_geom_hbond_atom_site_label_D
_geom_hbond_atom_site_label_H
_geom_hbond_atom_site_label_A
_geom_hbond_site_symmetry_A
_geom_hbond_distance_DH
_geom_hbond_distance_HA
_geom_hbond_distance_DA
_geom_hbond_angle_DHA
_geom_hbond_publ_flag
C1 H1A F3 4_565 1.004(17) 2.532(18) 3.3945(14) 143.8(15) yes
C4 H4A F4 4_565 0.9700 2.5200 3.3516(14) 144.00 yes
C4 H4B F2 1_545 0.9700 2.4500 3.3497(14) 153.00 yes
C7 H7A F1 2_545 0.9300 2.3600 2.8798(13) 115.00 yes
C8 H8B F6 4_566 0.9700 2.4900 3.3537(13) 148.00 yes
C8 H8A Cg1 1_455 0.97 2.84 3.7376(12) 154 y
C8 H8A Cg1 3_556 0.97 2.84 3.7376(12) 154 y

loop_
_geom_torsion_atom_site_label_1
_geom_torsion_atom_site_label_2
_geom_torsion_atom_site_label_3
_geom_torsion_atom_site_label_4
_geom_torsion_site_symmetry_1
_geom_torsion_site_symmetry_2
_geom_torsion_site_symmetry_3
_geom_torsion_site_symmetry_4
_geom_torsion
_geom_torsion_publ_flag
C3 C1 C2 C3 3_656 . . . -0.02(16) ?
C3 C1 C2 C4 3_656 . . . -178.77(9) ?
C1 C2 C3 C1 . . . 3_656 0.02(16) ?
C4 C2 C3 C1 . . . 3_656 178.77(9) ?
C5 N2 C4 C2 . . . . -118.10(10) ?
C6 N2 C4 C2 . . . . 61.57(13) ?
C3 C2 C4 N2 . . . . 78.63(11) ?
C1 C2 C4 N2 . . . . -102.63(10) ?
C6 N2 C5 N1 . . . . 0.26(11) ?
C4 N2 C5 N1 . . . . 179.98(8) ?
C7 N1 C5 N2 . . . . 0.05(11) ?
C8 N1 C5 N2 . . . . 178.85(8) ?
C5 N2 C6 C7 . . . . -0.48(12) ?
C4 N2 C6 C7 . . . . 179.81(9) ?
N2 C6 C7 N1 . . . . 0.50(12) ?
C5 N1 C7 C6 . . . . -0.35(12) ?
C8 N1 C7 C6 . . . . -179.15(9) ?
C5 N1 C8 C9 . . . . -104.24(11) ?
C7 N1 C8 C9 . . . . 74.36(12) ?
N1 C8 C9 C10 . . . . 63.05(11) ?
C8 C9 C10 C11 . . . . 67.80(12) ?
